data_7056895
loop_
_publ_author_name
'Wang, Weixia'
'Cheng, Guangbin'
'Xiong, Hualin'
'Yang, Hongwei'

_publ_section_title
;
 Functionalization of fluorodinitroethylamino derivatives based on azole:
 a new family of insensitive energetic materials
;
_journal_issue 4
_journal_name_full 'New Journal of Chemistry'
_journal_page_first 2994
_journal_paper_doi 10.1039/C7NJ05009G
_journal_volume 42
_journal_year 2018
_chemical_formula_moiety 'C4 H4 F N7 O6'
_chemical_formula_sum 'C4 H4 F N7 O6'
_chemical_formula_weight 265.14
_space_group_crystal_system monoclinic
_space_group_IT_number 14
_space_group_name_Hall '-P 2yn'
_space_group_name_H-M_alt 'P 1 21/n 1'
_symmetry_space_group_name_Hall '-P 2yn'
_symmetry_space_group_name_H-M 'P 1 21/n 1'
_atom_sites_solution_hydrogens mixed
_audit_creation_method SHELXL-2014/7
_audit_update_record
;
2017-07-13 deposited with the CCDC.
2018-01-12 downloaded from the CCDC.
;
_cell_angle_alpha 90
_cell_angle_beta 102.747(4)
_cell_angle_gamma 90
_cell_formula_units_Z 4
_cell_length_a 5.0674(7)
_cell_length_b 22.537(3)
_cell_length_c 8.3180(10)
_cell_measurement_reflns_used 1146
_cell_measurement_temperature 172(2)
_cell_measurement_theta_max 24.70
_cell_measurement_theta_min 3.09
_cell_volume 926.5(2)
_computing_structure_refinement 'SHELXL-2014/7 (Sheldrick, 2014)'
_diffrn_ambient_temperature 172(2)
_diffrn_measured_fraction_theta_full 0.998
_diffrn_measured_fraction_theta_max 0.992
_diffrn_measurement_device_type 'PHOTON 100 CMOS detector'
_diffrn_measurement_method 'omega scan'
_diffrn_radiation_type MoK\a
_diffrn_radiation_wavelength 0.71073
_diffrn_reflns_av_R_equivalents 0.0906
_diffrn_reflns_av_unetI/netI 0.0914
_diffrn_reflns_Laue_measured_fraction_full 0.998
_diffrn_reflns_Laue_measured_fraction_max 0.992
_diffrn_reflns_limit_h_max 6
_diffrn_reflns_limit_h_min -5
_diffrn_reflns_limit_k_max 27
_diffrn_reflns_limit_k_min -27
_diffrn_reflns_limit_l_max 10
_diffrn_reflns_limit_l_min -10
_diffrn_reflns_number 5269
_diffrn_reflns_point_group_measured_fraction_full 0.998
_diffrn_reflns_point_group_measured_fraction_max 0.992
_diffrn_reflns_theta_full 25.242
_diffrn_reflns_theta_max 25.443
_diffrn_reflns_theta_min 3.094
_diffrn_source 'fine-focus sealed tube'
_exptl_absorpt_coefficient_mu 0.187
_exptl_absorpt_correction_T_max 0.7452
_exptl_absorpt_correction_T_min 0.5300
_exptl_absorpt_correction_type multi-scan
_exptl_absorpt_process_details 'SADABS (Bruker, 2014)'
_exptl_crystal_density_diffrn 1.901
_exptl_crystal_description needle
_exptl_crystal_F_000 536
_exptl_crystal_size_max 0.350
_exptl_crystal_size_mid 0.070
_exptl_crystal_size_min 0.020
_refine_diff_density_max 0.315
_refine_diff_density_min -0.451
_refine_diff_density_rms 0.084
_refine_ls_extinction_method none
_refine_ls_goodness_of_fit_ref 1.103
_refine_ls_hydrogen_treatment mixed
_refine_ls_matrix_type full
_refine_ls_number_parameters 194
_refine_ls_number_reflns 1693
_refine_ls_number_restraints 350
_refine_ls_restrained_S_all 1.071
_refine_ls_R_factor_all 0.1278
_refine_ls_R_factor_gt 0.0812
_refine_ls_shift/su_max 0.001
_refine_ls_shift/su_mean 0.000
_refine_ls_structure_factor_coef Fsqd
_refine_ls_weighting_details 'w=1/[\s^2^(Fo^2^)+(0.0557P)^2^+2.8960P] where P=(Fo^2^+2Fc^2^)/3'
_refine_ls_weighting_scheme calc
_refine_ls_wR_factor_gt 0.1619
_refine_ls_wR_factor_ref 0.1797
_reflns_Friedel_coverage 0.000
_reflns_number_gt 1144
_reflns_number_total 1693
_reflns_threshold_expression 'I > 2\s(I)'
_cod_data_source_file c7nj05009g2.cif
_cod_data_source_block 1_CCDC1
_cod_depositor_comments 'Adding full bibliography for 7056894--7056896.cif.'
_cod_database_code 7056895
_shelx_shelxl_version_number 2014/7
_shelx_space_group_comment
;
The symmetry employed for this shelxl refinement is uniquely defined
by the following loop, which should always be used as a source of
symmetry information in preference to the above space-group names.
They are only intended as comments.
;
_shelx_estimated_absorpt_t_min 0.938
_shelx_estimated_absorpt_t_max 0.996

loop_
_space_group_symop_operation_xyz
'x, y, z'
'-x+1/2, y+1/2, -z+1/2'
'-x, -y, -z'
'x-1/2, -y-1/2, z-1/2'

loop_
_atom_site_label
_atom_site_type_symbol
_atom_site_fract_x
_atom_site_fract_y
_atom_site_fract_z
_atom_site_U_iso_or_equiv
_atom_site_adp_type
_atom_site_occupancy
_atom_site_site_symmetry_order
_atom_site_calc_flag
_atom_site_refinement_flags_posn
_atom_site_refinement_flags_adp
_atom_site_refinement_flags_occupancy
_atom_site_disorder_assembly
_atom_site_disorder_group
C1 C 0.7517(9) 0.08309(19) 0.1286(5) 0.0102(10) Uani 1 1 d . . . . .
C2 C 0.5697(9) 0.0666(2) -0.1160(6) 0.0157(11) Uani 1 1 d . . . . .
H2 H 0.5364 0.0594 -0.2313 0.019 Uiso 1 1 calc R U . . .
N1 N 0.3798(8) 0.06989(17) -0.0286(5) 0.0128(9) Uani 1 1 d . U . . .
H1A H 0.211(11) 0.066(2) -0.054(6) 0.015 Uiso 1 1 d . U . . .
N2 N 0.4927(7) 0.08097(17) 0.1325(5) 0.0138(9) Uani 1 1 d . . . . .
N3 N 0.8116(7) 0.07468(18) -0.0193(5) 0.0144(9) Uani 1 1 d . . . . .
N4 N 0.9470(8) 0.09627(17) 0.2736(5) 0.0142(9) Uani 1 1 d . . . . .
N5 N 1.0970(8) 0.04931(19) 0.3548(5) 0.0154(9) Uani 1 1 d . . . . .
O1 O 1.2842(7) 0.06159(16) 0.4675(4) 0.0239(9) Uani 1 1 d . . . . .
O2 O 1.0230(7) -0.00068(15) 0.3073(4) 0.0219(8) Uani 1 1 d . . . . .
C3 C 1.0766(9) 0.1545(2) 0.2937(6) 0.0168(10) Uani 0.293(3) 1 d D U P A 1
H3A H 1.0472 0.1748 0.1857 0.020 Uiso 0.293(3) 1 calc R U P A 1
H3B H 1.2739 0.1497 0.3364 0.020 Uiso 0.293(3) 1 calc R U P A 1
C4 C 0.960(3) 0.1910(5) 0.4115(14) 0.015(4) Uiso 0.293(3) 1 d D U P A 1
F1 F 0.695(2) 0.1999(7) 0.362(2) 0.014(5) Uiso 0.293(3) 1 d D U P A 1
N6 N 1.086(3) 0.2531(5) 0.444(2) 0.027(6) Uiso 0.293(3) 1 d D U P A 1
O3 O 1.263(3) 0.2661(6) 0.375(3) 0.012(4) Uiso 0.293(3) 1 d D U P A 1
O4 O 0.996(4) 0.2828(7) 0.542(2) 0.029(5) Uiso 0.293(3) 1 d D U P A 1
N7 N 1.012(3) 0.1638(7) 0.5844(13) 0.017(4) Uiso 0.293(3) 1 d D U P A 1
O5 O 1.235(3) 0.1747(7) 0.6712(16) 0.020(3) Uiso 0.293(3) 1 d D U P A 1
O6 O 0.838(4) 0.1319(6) 0.6160(18) 0.020(3) Uiso 0.293(3) 1 d D U P A 1
C3' C 1.0766(9) 0.1545(2) 0.2937(6) 0.0168(10) Uani 0.411(3) 1 d D U P A 2
H3'1 H 1.0421 0.1753 0.1863 0.020 Uiso 0.411(3) 1 calc R U P A 2
H3'2 H 1.2746 0.1496 0.3327 0.020 Uiso 0.411(3) 1 calc R U P A 2
C4' C 0.966(2) 0.1910(4) 0.4175(11) 0.014(4) Uiso 0.411(3) 1 d D U P A 2
F1' F 0.7012(14) 0.1889(4) 0.4002(11) 0.020(3) Uiso 0.411(3) 1 d D U P A 2
N6' N 1.061(2) 0.2555(4) 0.4161(14) 0.019(4) Uiso 0.411(3) 1 d D U P A 2
O3' O 1.216(2) 0.2666(5) 0.3259(15) 0.042(4) Uiso 0.411(3) 1 d D U P A 2
O4' O 0.976(3) 0.2911(5) 0.5016(19) 0.025(4) Uiso 0.411(3) 1 d D U P A 2
N7' N 1.093(2) 0.1701(5) 0.5936(11) 0.022(3) Uiso 0.411(3) 1 d D U P A 2
O5' O 1.3253(19) 0.1850(4) 0.6457(11) 0.027(3) Uiso 0.411(3) 1 d D U P A 2
O6' O 0.954(3) 0.1372(5) 0.6571(13) 0.036(3) Uiso 0.411(3) 1 d D U P A 2
C3A C 1.0766(9) 0.1545(2) 0.2937(6) 0.0168(10) Uani 0.295(3) 1 d D U P A 3
H3A1 H 1.0550 0.1742 0.1853 0.020 Uiso 0.295(3) 1 calc R U P A 3
H3A2 H 1.2724 0.1501 0.3422 0.020 Uiso 0.295(3) 1 calc R U P A 3
C4A C 0.946(3) 0.1908(5) 0.4049(14) 0.016(4) Uiso 0.295(3) 1 d D U P A 3
F1A F 0.6879(19) 0.2017(6) 0.3254(16) 0.019(4) Uiso 0.295(3) 1 d D U P A 3
N6A N 1.061(3) 0.2526(5) 0.4514(18) 0.020(5) Uiso 0.295(3) 1 d D U P A 3
O3A O 1.283(3) 0.2633(6) 0.426(2) 0.028(5) Uiso 0.295(3) 1 d D U P A 3
O4A O 0.906(3) 0.2860(6) 0.506(2) 0.015(4) Uiso 0.295(3) 1 d D U P A 3
N7A N 0.940(3) 0.1618(7) 0.5691(13) 0.024(4) Uiso 0.295(3) 1 d D U P A 3
O5A O 1.150(3) 0.1631(7) 0.6760(17) 0.034(4) Uiso 0.295(3) 1 d D U P A 3
O6A O 0.728(3) 0.1397(7) 0.5817(17) 0.033(4) Uiso 0.295(3) 1 d D U P A 3

loop_
_atom_site_aniso_label
_atom_site_aniso_U_11
_atom_site_aniso_U_22
_atom_site_aniso_U_33
_atom_site_aniso_U_23
_atom_site_aniso_U_13
_atom_site_aniso_U_12
C1 0.006(2) 0.011(2) 0.012(2) 0.001(2) -0.0026(18) 0.0001(19)
C2 0.011(2) 0.022(3) 0.014(2) 0.001(2) 0.002(2) 0.003(2)
N1 0.0020(18) 0.020(2) 0.015(2) -0.0009(17) -0.0006(16) -0.0004(16)
N2 0.009(2) 0.014(2) 0.017(2) 0.0000(17) -0.0014(16) -0.0007(16)
N3 0.008(2) 0.021(2) 0.013(2) -0.0035(18) -0.0010(16) -0.0021(16)
N4 0.010(2) 0.013(2) 0.017(2) -0.0015(18) -0.0010(17) -0.0030(16)
N5 0.014(2) 0.020(2) 0.011(2) 0.0015(18) -0.0006(18) 0.0001(18)
O1 0.0175(19) 0.035(2) 0.0133(18) 0.0005(16) -0.0092(15) -0.0015(16)
O2 0.023(2) 0.0147(18) 0.0251(19) 0.0008(16) 0.0005(16) -0.0004(15)
C3 0.012(2) 0.017(2) 0.021(2) 0.001(2) 0.0050(19) -0.0013(19)
C3' 0.012(2) 0.017(2) 0.021(2) 0.001(2) 0.0050(19) -0.0013(19)
C3A 0.012(2) 0.017(2) 0.021(2) 0.001(2) 0.0050(19) -0.0013(19)

loop_
_atom_type_symbol
_atom_type_description
_atom_type_scat_dispersion_real
_atom_type_scat_dispersion_imag
_atom_type_scat_source
C C 0.0033 0.0016 'International Tables Vol C Tables 4.2.6.8 and 6.1.1.4'
H H 0.0000 0.0000 'International Tables Vol C Tables 4.2.6.8 and 6.1.1.4'
N N 0.0061 0.0033 'International Tables Vol C Tables 4.2.6.8 and 6.1.1.4'
O O 0.0106 0.0060 'International Tables Vol C Tables 4.2.6.8 and 6.1.1.4'
F F 0.0171 0.0103 'International Tables Vol C Tables 4.2.6.8 and 6.1.1.4'

loop_
_geom_angle_atom_site_label_1
_geom_angle_atom_site_label_2
_geom_angle_atom_site_label_3
_geom_angle
N2 C1 N3 116.3(4)
N2 C1 N4 120.0(4)
N3 C1 N4 123.7(4)
N3 C2 N1 110.2(4)
N3 C2 H2 124.9
N1 C2 H2 124.9
C2 N1 N2 110.6(4)
C2 N1 H1A 133(3)
N2 N1 H1A 117(3)
C1 N2 N1 100.8(4)
C2 N3 C1 102.2(4)
N5 N4 C1 117.4(4)
N5 N4 C3A 116.4(4)
C1 N4 C3A 120.0(4)
N5 N4 C3 116.4(4)
C1 N4 C3 120.0(4)
N5 N4 C3' 116.4(4)
C1 N4 C3' 120.0(4)
O1 N5 O2 126.3(4)
O1 N5 N4 117.0(4)
O2 N5 N4 116.7(4)
N4 C3 C4 109.7(6)
N4 C3 H3A 109.7
C4 C3 H3A 109.7
N4 C3 H3B 109.7
C4 C3 H3B 109.7
H3A C3 H3B 108.2
F1 C4 C3 113.3(10)
F1 C4 N7 107.9(10)
C3 C4 N7 112.5(9)
F1 C4 N6 105.5(9)
C3 C4 N6 114.0(8)
N7 C4 N6 102.8(9)
O3 N6 O4 127.9(13)
O3 N6 C4 117.5(10)
O4 N6 C4 114.5(11)
O6 N7 O5 127.9(13)
O6 N7 C4 117.1(12)
O5 N7 C4 114.9(12)
N4 C3' C4' 110.0(5)
N4 C3' H3'1 109.7
C4' C3' H3'1 109.7
N4 C3' H3'2 109.7
C4' C3' H3'2 109.7
H3'1 C3' H3'2 108.2
F1' C4' C3' 115.2(7)
F1' C4' N6' 110.2(8)
C3' C4' N6' 110.3(7)
F1' C4' N7' 107.1(8)
C3' C4' N7' 109.9(7)
N6' C4' N7' 103.4(7)
O4' N6' O3' 125.5(10)
O4' N6' C4' 118.2(9)
O3' N6' C4' 116.3(8)
O5' N7' O6' 128.4(10)
O5' N7' C4' 115.2(9)
O6' N7' C4' 116.2(10)
N4 C3A C4A 108.4(5)
N4 C3A H3A1 110.0
C4A C3A H3A1 110.0
N4 C3A H3A2 110.0
C4A C3A H3A2 110.0
H3A1 C3A H3A2 108.4
F1A C4A C3A 108.0(9)
F1A C4A N7A 107.9(9)
C3A C4A N7A 114.8(9)
F1A C4A N6A 103.4(9)
C3A C4A N6A 117.5(8)
N7A C4A N6A 104.3(9)
O3A N6A O4A 128.9(12)
O3A N6A C4A 116.9(10)
O4A N6A C4A 114.2(10)
O6A N7A O5A 126.3(12)
O6A N7A C4A 116.7(11)
O5A N7A C4A 117.1(12)

loop_
_geom_bond_atom_site_label_1
_geom_bond_atom_site_label_2
_geom_bond_distance
C1 N2 1.321(6)
C1 N3 1.344(6)
C1 N4 1.412(6)
C2 N3 1.322(6)
C2 N1 1.330(6)
C2 H2 0.9500
N1 N2 1.359(5)
N1 H1A 0.84(5)
N4 N5 1.388(6)
N4 C3A 1.460(6)
N4 C3 1.460(6)
N4 C3' 1.460(6)
N5 O1 1.210(5)
N5 O2 1.225(5)
C3 C4 1.497(12)
C3 H3A 0.9900
C3 H3B 0.9900
C4 F1 1.330(12)
C4 N7 1.531(11)
C4 N6 1.537(11)
N6 O3 1.203(12)
N6 O4 1.221(12)
N7 O6 1.214(18)
N7 O5 1.223(14)
C3' C4' 1.518(11)
C3' H3'1 0.9900
C3' H3'2 0.9900
C4' F1' 1.319(10)
C4' N6' 1.530(10)
C4' N7' 1.538(10)
N6' O4' 1.212(10)
N6' O3' 1.228(10)
N7' O5' 1.210(12)
N7' O6' 1.218(14)
C3A C4A 1.494(12)
C3A H3A1 0.9900
C3A H3A2 0.9900
C4A F1A 1.353(12)
C4A N7A 1.521(12)
C4A N6A 1.525(11)
N6A O3A 1.214(12)
N6A O4A 1.242(11)
N7A O6A 1.212(17)
N7A O5A 1.227(13)
